data_8101341
loop_
_publ_author_name
'Neuman, Alain'
'Leroux, Yves'
'El Manouni, Driss'
'Prang\'e, Thierry'

_publ_section_title
;
Crystal structure of 9-benzoyl-5-methoxy-7-phenyl-7-phthalimido-2,
2,3,3-tetramethyl-1,4,6-trioxa-5-phospha(V)spiro[4.4]non-8-en, C~62~H~60~N~2~O~14~P~2~ 
and of dimethyl 3-(4,4,4',4',5,5,5',5'-octamethyl-1,1',3,3'-tetraoxa-
2-phospha(V)-spiro[4.4]nonanyl)-2(N,N-dimethyl)succinate), C~20~H~38~NO~8~P, 
two tetraoxaspiro-phosphorane(V) intermediates
;
_journal_issue 4
_journal_name_full 'Zeitschrift f\"ur Kristallographie - New Crystal Structures'
_journal_page_first 539
_journal_page_last 543
_journal_volume 215
_journal_year 2000
_chemical_formula_moiety 'C20 H38 N O8 P'
_chemical_formula_sum 'C20 H38 N O8 P'
_chemical_formula_weight 451.48
_chemical_name_common dimethylamino-spirophosphoran
_space_group_IT_number 14
_symmetry_cell_setting monoclinic
_symmetry_space_group_name_Hall '-P 2yn'
_symmetry_space_group_name_H-M 'P 1 21/n 1'
_cell_angle_alpha 90.00(3)
_cell_angle_beta 95.86(3)
_cell_angle_gamma 90.00(3)
_cell_formula_units_Z 4
_cell_length_a 15.915(2)
_cell_length_b 15.829(2)
_cell_length_c 9.955(2)
_cell_measurement_temperature 293(2)
_cell_volume 2494.7(7)
_diffrn_ambient_temperature 293(2)
_exptl_crystal_density_diffrn 1.202
_cod_original_sg_symbol_H-M 'P 21/n'
_cod_database_code 8101341

loop_
_symmetry_equiv_pos_as_xyz
'x, y, z'
'-x+1/2, y+1/2, -z+1/2'
'-x, -y, -z'
'x-1/2, -y-1/2, z-1/2'

loop_
_atom_site_label
_atom_site_type_symbol
_atom_site_fract_x
_atom_site_fract_y
_atom_site_fract_z
_atom_site_U_iso_or_equiv
_atom_site_adp_type
_atom_site_occupancy
_atom_site_calc_flag
_atom_site_refinement_flags
_atom_site_disorder_assembly
_atom_site_disorder_group
P1 P 0.28674(6) 0.84638(6) 0.14790(10) 0.0431(4) Uani 1 d . . .
O7 O 0.25386(18) 0.79502(17) 0.0039(3) 0.0512(7) Uani 1 d . . .
O6 O 0.34893(17) 0.76824(17) 0.1877(3) 0.0498(7) Uani 1 d . . .
O41 O 0.2069(2) 0.99933(19) 0.4644(3) 0.0676(9) Uani 1 d . . .
O8 O 0.31128(18) 0.92708(17) 0.0618(3) 0.0523(7) Uani 1 d . . .
O22 O 0.1706(2) 0.70997(19) 0.2879(4) 0.0675(9) Uani 1 d . . .
O42 O 0.1741(2) 1.0251(2) 0.2435(4) 0.0761(10) Uani 1 d . . .
C2 C 0.1381(3) 0.7577(3) 0.1864(5) 0.0591(12) Uani 1 d . . .
C3 C 0.1588(3) 0.8839(3) 0.3274(4) 0.0473(10) Uani 1 d . . .
H3 H 0.191(3) 0.854(3) 0.399(4) 0.049(8) Uiso 1 d . . .
N N 0.0693(2) 0.8711(2) 0.3476(4) 0.0577(10) Uani 1 d . . .
C52 C 0.4150(3) 0.8927(4) 0.4932(5) 0.0616(12) Uani 1 d . . .
H521 H 0.366(3) 0.871(3) 0.538(4) 0.072(2) Uiso 1 d . . .
H522 H 0.418(3) 0.953(3) 0.503(4) 0.072(2) Uiso 1 d . . .
H523 H 0.465(3) 0.867(3) 0.534(4) 0.072(2) Uiso 1 d . . .
C62 C 0.3610(4) 0.7223(3) 0.4208(5) 0.0630(12) Uani 1 d . . .
H621 H 0.400(3) 0.720(3) 0.503(5) 0.072(2) Uiso 1 d . . .
H622 H 0.348(3) 0.667(3) 0.384(4) 0.072(2) Uiso 1 d . . .
H623 H 0.311(3) 0.749(3) 0.444(4) 0.072(2) Uiso 1 d . . .
C4 C 0.1821(3) 0.9770(3) 0.3375(5) 0.0563(12) Uani 1 d . . .
O21 O 0.0850(3) 0.7340(3) 0.1022(4) 0.0939(13) Uani 1 d . . .
C1 C 0.1772(3) 0.8448(3) 0.1943(4) 0.0469(10) Uani 1 d . . .
H1 H 0.149(3) 0.881(3) 0.129(4) 0.049(8) Uiso 1 d . . .
C6 C 0.4019(3) 0.7729(3) 0.3176(4) 0.0492(10) Uani 1 d . . .
C5 C 0.4063(2) 0.8691(3) 0.3448(4) 0.0469(10) Uani 1 d . . .
C7 C 0.2876(3) 0.8288(3) -0.1134(4) 0.0577(11) Uani 1 d . . .
C8 C 0.2898(3) 0.9239(3) -0.0846(5) 0.0633(12) Uani 1 d . . .
C72 C 0.2296(4) 0.8020(5) -0.2361(6) 0.0824(17) Uani 1 d . . .
H721 H 0.250(3) 0.829(3) -0.315(5) 0.072(2) Uiso 1 d . . .
H722 H 0.169(3) 0.821(3) -0.222(4) 0.072(2) Uiso 1 d . . .
H723 H 0.230(3) 0.741(3) -0.245(4) 0.072(2) Uiso 1 d . . .
C82 C 0.2038(4) 0.9660(5) -0.1170(7) 0.0878(18) Uani 1 d . . .
H821 H 0.157(3) 0.927(3) -0.091(4) 0.072(2) Uiso 1 d . . .
H822 H 0.194(3) 0.979(3) -0.214(5) 0.072(2) Uiso 1 d . . .
H823 H 0.203(3) 1.016(3) -0.069(4) 0.072(2) Uiso 1 d . . .
C81 C 0.3571(5) 0.9737(5) -0.1469(7) 0.0907(19) Uani 1 d . . .
H811 H 0.354(3) 1.033(3) -0.118(4) 0.072(2) Uiso 1 d . . .
H812 H 0.347(3) 0.971(3) -0.242(5) 0.072(2) Uiso 1 d . . .
H813 H 0.414(3) 0.949(3) -0.115(4) 0.072(2) Uiso 1 d . . .
C61 C 0.4859(4) 0.7324(4) 0.2917(6) 0.0745(15) Uani 1 d . . .
H611 H 0.522(3) 0.733(3) 0.373(5) 0.072(2) Uiso 1 d . . .
H612 H 0.514(3) 0.762(3) 0.222(5) 0.072(2) Uiso 1 d . . .
H613 H 0.476(3) 0.676(3) 0.263(4) 0.072(2) Uiso 1 d . . .
C32 C 0.0530(4) 0.8743(5) 0.4880(7) 0.0878(18) Uani 1 d . . .
H321 H -0.005(3) 0.859(3) 0.492(4) 0.072(2) Uiso 1 d . . .
H322 H 0.063(3) 0.932(3) 0.523(4) 0.072(2) Uiso 1 d . . .
H323 H 0.092(3) 0.834(3) 0.538(5) 0.072(2) Uiso 1 d . . .
C41 C 0.2254(6) 1.0882(4) 0.4870(8) 0.098(2) Uani 1 d . . .
H411 H 0.242(3) 1.098(3) 0.579(5) 0.072(2) Uiso 1 d . . .
H412 H 0.177(3) 1.120(3) 0.458(4) 0.072(2) Uiso 1 d . . .
H413 H 0.269(3) 1.102(3) 0.438(4) 0.072(2) Uiso 1 d . . .
C21 C 0.1338(5) 0.6273(4) 0.3027(9) 0.097(2) Uani 1 d . . .
H211 H 0.176(3) 0.591(3) 0.340(4) 0.072(2) Uiso 1 d . . .
H212 H 0.113(3) 0.609(3) 0.216(5) 0.072(2) Uiso 1 d . . .
H213 H 0.088(3) 0.634(3) 0.354(4) 0.072(2) Uiso 1 d . . .
C71 C 0.3749(4) 0.7912(4) -0.1237(7) 0.0752(14) Uani 1 d . . .
H711 H 0.395(3) 0.804(3) -0.209(5) 0.072(2) Uiso 1 d . . .
H712 H 0.371(3) 0.730(3) -0.116(4) 0.072(2) Uiso 1 d . . .
H713 H 0.417(3) 0.814(3) -0.050(5) 0.072(2) Uiso 1 d . . .
C31 C 0.0087(4) 0.9203(5) 0.2601(7) 0.0843(17) Uani 1 d . . .
H311 H -0.050(3) 0.904(3) 0.276(4) 0.072(2) Uiso 1 d . . .
H312 H 0.018(3) 0.911(3) 0.164(5) 0.072(2) Uiso 1 d . . .
H313 H 0.015(3) 0.981(3) 0.280(4) 0.072(2) Uiso 1 d . . .
O5 O 0.32326(16) 0.89649(17) 0.2886(3) 0.0466(7) Uani 1 d . . .
C51 C 0.4736(3) 0.9151(4) 0.2730(6) 0.0681(13) Uani 1 d . . .
H511 H 0.463(3) 0.975(3) 0.279(4) 0.072(2) Uiso 1 d . . .
H512 H 0.469(3) 0.899(3) 0.176(5) 0.072(2) Uiso 1 d . . .
H513 H 0.527(3) 0.899(3) 0.316(4) 0.072(2) Uiso 1 d . . .

loop_
_atom_site_aniso_label
_atom_site_aniso_U_11
_atom_site_aniso_U_22
_atom_site_aniso_U_33
_atom_site_aniso_U_23
_atom_site_aniso_U_13
_atom_site_aniso_U_12
P1 0.0407(6) 0.0476(6) 0.0409(7) 0.0014(4) 0.0042(4) -0.0024(4)
O7 0.0578(18) 0.0571(17) 0.0385(16) -0.0005(12) 0.0042(12) -0.0103(13)
O6 0.0514(17) 0.0504(16) 0.0460(17) -0.0034(12) -0.0029(12) 0.0034(12)
O41 0.086(2) 0.0506(19) 0.067(2) -0.0060(15) 0.0115(17) -0.0049(15)
O8 0.0587(18) 0.0534(17) 0.0454(17) 0.0068(13) 0.0081(13) -0.0089(12)
O22 0.060(2) 0.0466(18) 0.093(2) 0.0100(16) -0.0033(17) -0.0110(13)
O42 0.095(3) 0.057(2) 0.077(2) 0.0150(18) 0.0138(19) 0.0022(17)
C2 0.045(3) 0.066(3) 0.066(3) -0.004(2) 0.004(2) -0.012(2)
C3 0.044(2) 0.052(2) 0.047(3) 0.0057(19) 0.0086(19) 0.0028(17)
N 0.044(2) 0.075(2) 0.055(2) 0.0097(18) 0.0109(16) 0.0010(17)
C52 0.058(3) 0.067(3) 0.057(3) -0.013(2) -0.007(2) 0.005(2)
C62 0.075(3) 0.058(3) 0.054(3) 0.006(2) -0.005(3) 0.001(2)
C4 0.052(3) 0.054(3) 0.066(3) 0.004(2) 0.016(2) 0.0093(19)
O21 0.089(3) 0.114(3) 0.076(2) -0.005(2) -0.008(2) -0.051(2)
C1 0.044(2) 0.053(2) 0.043(3) 0.0036(18) 0.0030(18) -0.0014(17)
C6 0.048(2) 0.060(3) 0.037(2) -0.0047(18) -0.0049(18) 0.0067(18)
C5 0.038(2) 0.055(2) 0.047(3) -0.0075(18) 0.0012(17) 0.0006(17)
C7 0.061(3) 0.072(3) 0.040(3) 0.001(2) 0.007(2) -0.008(2)
C8 0.072(3) 0.073(3) 0.047(3) 0.011(2) 0.011(2) -0.006(2)
C72 0.088(4) 0.108(5) 0.050(3) 0.001(3) 0.005(3) -0.017(4)
C82 0.098(5) 0.096(5) 0.069(4) 0.018(3) 0.002(3) 0.027(4)
C81 0.125(5) 0.087(4) 0.064(4) 0.012(3) 0.029(4) -0.028(4)
C61 0.063(3) 0.082(4) 0.075(4) -0.022(3) -0.008(3) 0.023(3)
C32 0.062(4) 0.124(5) 0.082(5) 0.001(4) 0.029(3) -0.012(3)
C41 0.140(6) 0.059(4) 0.096(5) -0.021(3) 0.022(5) -0.019(3)
C21 0.092(5) 0.059(4) 0.142(7) 0.009(4) 0.025(4) -0.018(3)
C71 0.072(4) 0.085(4) 0.072(4) -0.002(3) 0.020(3) -0.001(3)
C31 0.053(3) 0.107(5) 0.093(5) 0.018(4) 0.009(3) 0.019(3)
O5 0.0413(16) 0.0488(16) 0.0491(17) -0.0076(12) 0.0014(12) 0.0015(11)
C51 0.048(3) 0.072(3) 0.085(4) -0.001(3) 0.011(3) -0.008(2)

loop_
_geom_bond_atom_site_label_1
_geom_bond_atom_site_label_2
_geom_bond_distance
_geom_bond_site_symmetry_2
_geom_bond_publ_flag
P1 O8 1.609(3) . ?
P1 O6 1.608(3) . ?
P1 O5 1.662(3) . ?
P1 O7 1.685(3) . ?
P1 C1 1.849(4) . ?
O7 C7 1.437(5) . ?
O6 C6 1.472(5) . ?
O41 C4 1.332(6) . ?
O41 C41 1.450(7) . ?
O8 C8 1.463(5) . ?
O22 C2 1.324(6) . ?
O22 C21 1.447(6) . ?
O42 C4 1.204(5) . ?
C2 O21 1.189(6) . ?
C2 C1 1.512(6) . ?
C3 N 1.472(5) . ?
C3 C1 1.518(6) . ?
C3 C4 1.520(6) . ?
C3 H3 0.96(4) . ?
N C32 1.448(7) . ?
N C31 1.458(7) . ?
C52 C5 1.516(6) . ?
C52 H521 1.00(4) . ?
C52 H522 0.96(4) . ?
C52 H523 0.96(5) . ?
C62 C6 1.503(7) . ?
C62 H621 0.98(5) . ?
C62 H622 0.96(4) . ?
C62 H623 0.96(4) . ?
C1 H1 0.94(4) . ?
C6 C61 1.527(6) . ?
C6 C5 1.547(6) . ?
C5 O5 1.448(5) . ?
C5 C51 1.531(6) . ?
C7 C72 1.515(7) . ?
C7 C71 1.524(7) . ?
C7 C8 1.532(7) . ?
C8 C81 1.514(7) . ?
C8 C82 1.526(8) . ?
C72 H721 0.98(5) . ?
C72 H722 1.03(4) . ?
C72 H723 0.97(4) . ?
C82 H821 1.03(4) . ?
C82 H822 0.99(4) . ?
C82 H823 0.92(4) . ?
C81 H811 0.98(4) . ?
C81 H812 0.94(5) . ?
C81 H813 1.01(4) . ?
C61 H611 0.94(5) . ?
C61 H612 0.98(4) . ?
C61 H613 0.94(4) . ?
C32 H321 0.96(5) . ?
C32 H322 0.99(4) . ?
C32 H323 0.98(4) . ?
C41 H411 0.94(4) . ?
C41 H412 0.94(4) . ?
C41 H413 0.92(4) . ?
C21 H211 0.93(4) . ?
C21 H212 0.94(4) . ?
C21 H213 0.94(4) . ?
C71 H711 0.96(5) . ?
C71 H712 0.98(5) . ?
C71 H713 1.01(5) . ?
C31 H311 1.00(4) . ?
C31 H312 1.00(4) . ?
C31 H313 0.99(4) . ?
C51 H511 0.97(4) . ?
C51 H512 0.99(4) . ?
C51 H513 0.95(5) . ?

loop_
_cod_related_entry_id
_cod_related_entry_database
_cod_related_entry_code
1 ChemSpider 10457361
